data_7100534
loop_
_publ_author_name
'M. Pope'
'Nebebech Belai'

_publ_section_title
;
Chelated heteroatoms in polyoxometalates and the
topological equivalence of {CoIII(en)} to Type II cis-dioxometal
centers. Synthesis and structure of
{Co(en)(?-OH)2Co(en)}{PW10O37Co(en)}2]8- and
[K?{Co(en)WO4}{WO(H2O)}(PW9O34)2]12-
;
_journal_name_full 'Chemical Communications'
_journal_paper_doi 10.1039/b509756h
_journal_year 2005
_chemical_formula_sum 'C8 Co4 K2 N8 Na3 O96 P2 W20'
_chemical_formula_weight 4866.00
_space_group_IT_number 2
_symmetry_cell_setting triclinic
_symmetry_space_group_name_Hall '-P 1'
_symmetry_space_group_name_H-M 'P -1'
_cell_angle_alpha 103.378(3)
_cell_angle_beta 90.628(3)
_cell_angle_gamma 96.552(3)
_cell_formula_units_Z 1
_cell_length_a 11.696(2)
_cell_length_b 12.685(2)
_cell_length_c 20.359(4)
_cell_measurement_temperature 182(2)
_cell_volume 2917.2(9)
_diffrn_ambient_temperature 182(2)
_exptl_crystal_density_diffrn 3.339
_cod_depositor_comments
;
The following automatic conversions were performed:
'_symmetry_cell_setting' value 'Triclinic' changed to 'triclinic'
according to '/home/saulius/struct/CIF-dictionaries/cif_core.dic'
dictionary named 'cif_core.dic' version 2.4.1 from 2010-06-29.

Automatic conversion script
Id: cif_fix_enum 1527 2010-12-29 10:47:43Z saulius 

2023-11-22
Z value and formula fixed to values more according to usual
chemical conventions.                 miguel
;
_cod_original_formula_weight 2933.00
_cod_original_formula_units_Z 2
_cod_original_formula_sum 'C4 Co2 K N4 Na1.50 O48 P W10'
_cod_database_code 7100534

loop_
_symmetry_equiv_pos_as_xyz
'x, y, z'
'-x, -y, -z'

loop_
_atom_site_label
_atom_site_type_symbol
_atom_site_fract_x
_atom_site_fract_y
_atom_site_fract_z
_atom_site_U_iso_or_equiv
_atom_site_adp_type
_atom_site_occupancy
_atom_site_symmetry_multiplicity
_atom_site_calc_flag
_atom_site_refinement_flags
_atom_site_disorder_assembly
_atom_site_disorder_group
W1 W -0.03328(7) 0.72239(6) 0.20926(4) 0.02071(18) Uani 1 1 d . . .
W2 W 0.04791(6) 1.01339(6) 0.30000(4) 0.01811(17) Uani 1 1 d . . .
W3 W 0.32500(7) 1.10971(7) 0.35164(4) 0.0261(2) Uani 1 1 d . . .
W4 W 0.55025(6) 0.91752(7) 0.31638(4) 0.02119(18) Uani 1 1 d . . .
W5 W 0.47828(7) 0.64913(7) 0.23907(4) 0.02379(19) Uani 1 1 d . . .
W6 W 0.17074(7) 0.54703(6) 0.18546(4) 0.02434(19) Uani 1 1 d . . .
W7 W 0.13671(7) 0.90791(7) 0.12175(4) 0.02331(19) Uani 1 1 d . . .
W8 W 0.41685(7) 1.00158(7) 0.17377(4) 0.02380(19) Uani 1 1 d . . .
W9 W 0.34125(7) 0.72998(7) 0.09428(4) 0.02392(19) Uani 1 1 d . . .
W10 W 0.09034(6) 0.65882(6) 0.35032(4) 0.01872(17) Uani 1 1 d . . .
P1 P 0.2533(4) 0.8327(4) 0.2630(2) 0.0187(10) Uani 1 1 d . . .
Co1 Co 0.3842(2) 0.7588(2) 0.38093(13) 0.0222(5) Uani 1 1 d . . .
Co2 Co -0.0223(2) 0.90618(19) 0.44386(12) 0.0151(5) Uani 1 1 d . . .
N1 N 0.4236(17) 0.7141(16) 0.4594(10) 0.039(5) Uiso 1 1 d . . .
N2 N 0.3111(15) 0.8729(14) 0.4379(9) 0.026(4) Uiso 1 1 d . . .
N3 N -0.0823(15) 0.8149(14) 0.5012(9) 0.029(4) Uiso 1 1 d . . .
N4 N -0.1566(13) 0.8417(12) 0.3843(8) 0.019(3) Uiso 1 1 d . . .
C1 C 0.396(3) 0.793(3) 0.5210(17) 0.066(9) Uiso 1 1 d . . .
C2 C 0.309(5) 0.844(5) 0.509(3) 0.053(14) Uiso 0.50 1 d P . .
C3 C -0.1742(18) 0.7314(17) 0.4652(10) 0.026(4) Uiso 1 1 d . . .
C4 C -0.241(2) 0.7837(18) 0.4204(11) 0.033(5) Uiso 1 1 d . . .
C5 C 0.359(3) 0.902(3) 0.5086(19) 0.021(8) Uiso 0.50 1 d P . .
K1 K 0.3180(12) 0.4482(11) 0.3299(7) 0.055(3) Uiso 0.50 1 d P . .
K2 K -0.3217(15) 0.8179(14) 0.1314(9) 0.077(4) Uiso 0.50 1 d P . .
Na1 Na 0.374(2) 0.5561(18) -0.1009(11) 0.054(5) Uiso 0.50 1 d P . .
Na2 Na 0.7147(19) 1.1663(18) 0.1548(11) 0.050(5) Uiso 0.50 1 d P . .
Na3 Na -0.293(2) 1.103(2) 0.0432(13) 0.064(6) Uiso 0.50 1 d P . .
O1 O -0.1735(12) 0.6930(11) 0.1803(7) 0.028(3) Uiso 1 1 d . . .
O2 O -0.0621(12) 1.0885(11) 0.2878(7) 0.026(3) Uiso 1 1 d . . .
O3 O 0.3868(14) 1.2414(13) 0.3710(8) 0.040(4) Uiso 1 1 d . . .
O4 O 0.6869(13) 0.9870(12) 0.3365(7) 0.030(3) Uiso 1 1 d . . .
O5 O 0.5667(14) 0.5516(13) 0.2093(8) 0.038(4) Uiso 1 1 d . . .
O6 O 0.1589(14) 0.4166(13) 0.1375(8) 0.039(4) Uiso 1 1 d . . .
O7 O 0.0566(14) 0.9477(13) 0.0623(8) 0.039(4) Uiso 1 1 d . . .
O8 O 0.5088(14) 1.0929(13) 0.1437(8) 0.035(4) Uiso 1 1 d . . .
O9 O 0.3833(14) 0.6597(13) 0.0184(8) 0.038(4) Uiso 1 1 d . . .
O10 O 0.0242(12) 0.5715(11) 0.3965(7) 0.025(3) Uiso 1 1 d . . .
O11 O -0.0441(12) 0.6660(11) 0.2888(7) 0.024(3) Uiso 1 1 d . . .
O12 O 0.0270(11) 0.9962(10) 0.3837(7) 0.021(3) Uiso 1 1 d . . .
O13 O 0.2852(14) 1.0915(13) 0.4311(8) 0.036(4) Uiso 1 1 d . . .
O14 O 0.5212(12) 0.8565(12) 0.3887(7) 0.028(3) Uiso 1 1 d . . .
O15 O 0.4623(12) 0.6456(11) 0.3271(7) 0.028(3) Uiso 1 1 d . . .
O16 O 0.1160(12) 0.5357(11) 0.2676(7) 0.026(3) Uiso 1 1 d . . .
O17 O -0.0239(12) 0.8664(11) 0.2636(7) 0.024(3) Uiso 1 1 d . . .
O18 O 0.1725(11) 1.1306(10) 0.3218(7) 0.022(3) Uiso 1 1 d . . .
O19 O 0.4548(13) 1.0283(12) 0.3493(7) 0.031(3) Uiso 1 1 d . . .
O20 O 0.5844(11) 0.7808(10) 0.2623(6) 0.021(3) Uiso 1 1 d . . .
O21 O 0.3260(12) 0.5674(11) 0.2170(7) 0.028(3) Uiso 1 1 d . . .
O22 O 0.0211(12) 0.5922(11) 0.1641(7) 0.026(3) Uiso 1 1 d . . .
O23 O 0.1602(11) 0.7338(10) 0.2561(6) 0.020(3) Uiso 1 1 d . . .
O24 O 0.2189(11) 0.9356(10) 0.3090(6) 0.020(3) Uiso 1 1 d . . .
O25 O 0.3637(11) 0.8006(10) 0.2936(6) 0.017(3) Uiso 1 1 d . . .
O26 O 0.0413(11) 0.7889(10) 0.1422(7) 0.022(3) Uiso 1 1 d . . .
O27 O 0.0988(11) 0.9930(10) 0.2036(7) 0.022(3) Uiso 1 1 d . . .
O28 O 0.3557(12) 1.0822(11) 0.2471(7) 0.027(3) Uiso 1 1 d . . .
O29 O 0.5154(12) 0.9483(11) 0.2292(7) 0.025(3) Uiso 1 1 d . . .
O30 O 0.4437(11) 0.6984(11) 0.1556(7) 0.023(3) Uiso 1 1 d . . .
O31 O 0.2288(12) 0.6280(11) 0.1186(7) 0.027(3) Uiso 1 1 d . . .
O32 O 0.2808(11) 0.8526(10) 0.1928(6) 0.020(3) Uiso 1 1 d . . .
O33 O 0.2776(12) 1.0011(12) 0.1212(7) 0.028(3) Uiso 1 1 d . . .
O34 O 0.4313(12) 0.8666(11) 0.1028(7) 0.025(3) Uiso 1 1 d . . .
O35 O 0.2148(12) 0.7973(11) 0.0639(7) 0.027(3) Uiso 1 1 d . . .
O36 O 0.0659(11) 0.7925(10) 0.4001(6) 0.021(3) Uiso 1 1 d . . .
O37 O 0.2426(12) 0.6685(11) 0.3723(7) 0.026(3) Uiso 1 1 d . . .
O38 O -0.1007(10) 1.0218(9) 0.4921(6) 0.015(2) Uiso 1 1 d . . .
O1W O 0.338(3) 0.516(3) 0.4889(19) 0.053(10) Uiso 0.50 1 d P . .
O2W O -0.044(4) 0.403(4) -0.012(2) 0.065(11) Uiso 0.50 1 d P . .
O3W O -0.1158(16) 1.0208(15) 0.0493(9) 0.049(4) Uiso 1 1 d . . .
O4W O 0.561(4) 1.327(4) 0.308(2) 0.071(12) Uiso 0.50 1 d P . .
O5W O -0.192(4) 0.925(3) 0.033(2) 0.060(11) Uiso 0.50 1 d P . .
O6W O -0.283(3) 1.178(3) 0.2773(18) 0.044(8) Uiso 0.50 1 d P . .
O7W O 0.575(3) 0.882(3) -0.0082(16) 0.034(7) Uiso 0.50 1 d P . .
O8W O -0.196(3) 1.248(3) 0.1459(19) 0.053(9) Uiso 0.50 1 d P . .
O9W O -0.162(3) 0.437(3) 0.1017(19) 0.050(9) Uiso 0.50 1 d P . .
O10W O -0.223(2) 0.505(2) 0.2836(14) 0.026(6) Uiso 0.50 1 d P . .
O11W O 0.110(3) 0.798(3) 0.5802(16) 0.037(7) Uiso 0.50 1 d P . .
O12W O 0.613(4) 0.521(3) 0.387(2) 0.059(10) Uiso 0.50 1 d P . .
O13W O 0.162(3) 1.210(3) 0.1821(17) 0.039(8) Uiso 0.50 1 d P . .
O14W O 0.363(3) 0.421(3) -0.0624(17) 0.039(8) Uiso 0.50 1 d P . .
O15W O 0.572(4) 0.577(4) -0.075(2) 0.071(12) Uiso 0.50 1 d P . .
O16W O 0.812(3) 1.017(2) 0.1589(15) 0.032(7) Uiso 0.50 1 d P . .
O17W O 0.123(3) 1.343(2) 0.3727(15) 0.032(7) Uiso 0.50 1 d P . .
O18W O -0.113(3) 0.433(3) 0.4727(19) 0.051(9) Uiso 0.50 1 d P . .
O19W O 0.079(4) 1.335(3) 0.322(2) 0.057(10) Uiso 0.50 1 d P . .

loop_
_atom_site_aniso_label
_atom_site_aniso_U_11
_atom_site_aniso_U_22
_atom_site_aniso_U_33
_atom_site_aniso_U_23
_atom_site_aniso_U_13
_atom_site_aniso_U_12
W1 0.0196(4) 0.0228(4) 0.0181(4) 0.0021(3) 0.0005(3) 0.0016(3)
W2 0.0196(4) 0.0194(3) 0.0172(4) 0.0067(3) 0.0016(3) 0.0050(3)
W3 0.0207(4) 0.0260(4) 0.0281(4) -0.0033(3) -0.0014(3) 0.0089(3)
W4 0.0156(4) 0.0291(4) 0.0182(4) 0.0017(3) 0.0019(3) 0.0077(3)
W5 0.0208(4) 0.0259(4) 0.0265(4) 0.0051(3) 0.0061(3) 0.0120(3)
W6 0.0240(4) 0.0198(4) 0.0264(4) -0.0008(3) 0.0073(3) 0.0030(3)
W7 0.0218(4) 0.0344(4) 0.0162(4) 0.0098(3) 0.0017(3) 0.0054(3)
W8 0.0214(4) 0.0278(4) 0.0239(4) 0.0099(3) 0.0033(3) 0.0020(3)
W9 0.0224(4) 0.0320(4) 0.0154(4) 0.0012(3) 0.0036(3) 0.0043(3)
W10 0.0183(4) 0.0169(3) 0.0227(4) 0.0057(3) 0.0060(3) 0.0066(3)
P1 0.018(2) 0.021(2) 0.017(2) 0.0027(19) 0.0027(18) 0.0045(18)
Co1 0.0177(12) 0.0320(14) 0.0211(13) 0.0105(11) 0.0036(10) 0.0116(11)
Co2 0.0120(11) 0.0198(11) 0.0146(11) 0.0047(10) 0.0014(9) 0.0058(9)

loop_
_geom_bond_atom_site_label_1
_geom_bond_atom_site_label_2
_geom_bond_distance
_geom_bond_site_symmetry_2
_geom_bond_publ_flag
W1 O1 1.707(14) . ?
W1 O22 1.878(14) . ?
W1 O17 1.894(13) . ?
W1 O11 1.916(14) . ?
W1 O26 1.931(13) . ?
W1 O23 2.422(13) . ?
W1 K2 4.131(18) . ?
W2 O2 1.734(14) . ?
W2 O12 1.784(13) . ?
W2 O18 1.928(13) . ?
W2 O17 1.929(13) . ?
W2 O27 2.024(13) . ?
W2 O24 2.352(13) . ?
W3 O3 1.698(16) . ?
W3 O13 1.748(16) . ?
W3 O19 1.926(15) . ?
W3 O18 1.944(13) . ?
W3 O28 2.118(14) . ?
W3 O24 2.373(13) . ?
W4 O4 1.731(15) . ?
W4 O14 1.833(15) . ?
W4 O19 1.900(15) . ?
W4 O20 1.914(13) . ?
W4 O29 1.953(14) . ?
W4 O25 2.469(12) . ?
W4 K2 4.046(17) 1_655 ?
W5 O5 1.711(16) . ?
W5 O15 1.813(14) . ?
W5 O20 1.924(13) . ?
W5 O21 1.948(14) . ?
W5 O30 1.994(13) . ?
W5 O25 2.521(12) . ?
W5 K1 3.821(14) . ?
W5 K2 4.000(18) 1_655 ?
W6 O6 1.705(16) . ?
W6 O16 1.829(14) . ?
W6 O21 1.889(14) . ?
W6 O31 1.968(14) . ?
W6 O22 1.977(14) . ?
W6 O23 2.488(12) . ?
W6 K1 3.909(14) . ?
W7 O7 1.721(17) . ?
W7 O27 1.853(13) . ?
W7 O26 1.901(13) . ?
W7 O33 1.916(14) . ?
W7 O35 1.934(14) . ?
W7 O32 2.472(13) . ?
W8 O8 1.713(16) . ?
W8 O28 1.808(14) . ?
W8 O29 1.887(14) . ?
W8 O33 1.938(14) . ?
W8 O34 1.994(13) . ?
W8 O32 2.432(13) . ?
W8 K2 4.034(18) 1_655 ?
W9 O9 1.703(16) . ?
W9 O30 1.861(13) . ?
W9 O31 1.890(14) . ?
W9 O34 1.893(14) . ?
W9 O35 1.952(14) . ?
W9 O32 2.404(13) . ?
W9 K2 3.987(18) 1_655 ?
W10 O10 1.735(14) . ?
W10 O37 1.814(14) . ?
W10 O36 1.818(13) . ?
W10 O11 2.023(14) . ?
W10 O16 2.065(14) . ?
W10 O23 2.440(13) . ?
W10 K1 3.942(14) . ?
P1 O24 1.518(13) . ?
P1 O32 1.540(14) . ?
P1 O23 1.544(13) . ?
P1 O25 1.561(13) . ?
Co1 N1 1.88(2) . ?
Co1 O37 1.886(14) . ?
Co1 O14 1.892(15) . ?
Co1 O15 1.921(14) . ?
Co1 N2 1.923(17) . ?
Co1 O25 1.989(13) . ?
Co1 K1 3.821(14) . ?
Co2 O38 1.902(12) . ?
Co2 O12 1.910(14) . ?
Co2 N3 1.913(18) . ?
Co2 O36 1.924(13) . ?
Co2 O38 1.926(12) 2_576 ?
Co2 N4 1.953(15) . ?
Co2 Co2 2.887(5) 2_576 ?
N1 C1 1.48(4) . ?
N2 C5 1.49(4) . ?
N2 C2 1.56(6) . ?
N3 C3 1.48(3) . ?
N4 C4 1.47(3) . ?
C1 C2 1.32(7) . ?
C1 C5 1.56(5) . ?
C2 C5 0.88(6) . ?
C3 C4 1.50(3) . ?
K1 O17W 2.76(3) 1_545 ?
K1 O15 2.87(2) . ?
K1 O37 2.966(19) . ?
K1 O19W 2.98(4) 1_545 ?
K1 O21 3.03(2) . ?
K1 O16 3.10(2) . ?
K1 O3 3.11(2) 1_545 ?
K1 O1W 3.15(4) . ?
K1 O4W 3.36(5) 1_545 ?
K2 O16W 2.75(3) 1_455 ?
K2 O1 2.80(2) . ?
K2 O5W 3.01(5) . ?
K2 O20 3.01(2) 1_455 ?
K2 O14W 3.01(4) 2_565 ?
K2 O30 3.08(2) 1_455 ?
K2 O29 3.10(2) 1_455 ?
K2 O34 3.10(2) 1_455 ?
K2 O7W 3.38(4) 1_455 ?
K2 W9 3.987(17) 1_455 ?
K2 W5 4.000(17) 1_455 ?
K2 W8 4.034(17) 1_455 ?
Na1 O14W 2.03(4) . ?
Na1 O15W 2.35(5) . ?
Na1 O5 2.47(3) 2_665 ?
Na1 O9 2.47(3) . ?
Na1 O9W 2.49(4) 2_565 ?
Na1 Na2 4.16(3) 2_675 ?
Na1 K2 4.61(3) 2_565 ?
Na2 O8W 1.43(4) 1_655 ?
Na2 Na3 2.23(3) 1_655 ?
Na2 O16W 2.33(4) . ?
Na2 O6W 2.46(4) 1_655 ?
Na2 O8 2.47(3) . ?
Na2 Na1 4.16(3) 2_675 ?
Na2 K2 4.30(3) 1_655 ?
Na3 Na2 2.23(3) 1_455 ?
Na3 O3W 2.44(3) . ?
Na3 O8W 2.60(5) . ?
Na3 O5W 2.63(5) . ?
Na3 O35 2.87(3) 2_575 ?
Na3 O7W 2.99(4) 1_455 ?
O3 K1 3.11(2) 1_565 ?
O5 Na1 2.47(3) 2_665 ?
O20 K2 3.01(2) 1_655 ?
O29 K2 3.10(2) 1_655 ?
O30 K2 3.08(2) 1_655 ?
O34 K2 3.10(2) 1_655 ?
O35 Na3 2.87(3) 2_575 ?
O38 Co2 1.926(12) 2_576 ?
O3W O5W 1.39(4) . ?
O4W K1 3.36(5) 1_565 ?
O6W Na2 2.46(4) 1_455 ?
O7W Na3 2.99(4) 1_655 ?
O7W K2 3.38(4) 1_655 ?
O8W Na2 1.43(4) 1_455 ?
O9W Na1 2.49(4) 2_565 ?
O14W K2 3.01(4) 2_565 ?
O16W K2 2.75(3) 1_655 ?
O17W O19W 1.13(5) . ?
O17W K1 2.76(3) 1_565 ?
O19W K1 2.98(4) 1_565 ?
